data_4331242
loop_
_publ_author_name
'Agata Bia\/lo\'nska'
'Robert Bronisz'

_publ_contact_author_email robert.bronisz@chem.uni.wroc.pl
_publ_section_title
;
 Role of Fe-N-C Geometry Flip-Flop in Bistability in
 Fe(tetrazol-2-yl)4(C2H5CN)2-Type Core Based Coordination Network
;
_journal_name_full 'Inorganic Chemistry'
_journal_page_first 12630
_journal_page_last 12637
_journal_paper_doi 10.1021/ic300880w
_journal_volume 51
_journal_year 2012
_chemical_formula_moiety 'C14 H22 Fe N18, 2(Cl O4) '
_chemical_formula_sum 'C14 H22 Cl2 Fe N18 O8'
_chemical_formula_weight 697.25
_chemical_name_systematic
; 
catena-[bis(\m~2~-1,2-di(tetrazol-2-yl)ethane)-bis(propionitrile)]
-iron(II) diperchlorate 
;
_space_group_IT_number 14
_symmetry_cell_setting monoclinic
_symmetry_space_group_name_Hall '-P 2yn'
_symmetry_space_group_name_H-M 'P 1 21/n 1'
_atom_sites_solution_hydrogens geom
_atom_sites_solution_primary direct
_atom_sites_solution_secondary difmap
_audit_creation_method SHELXL-97
_cell_angle_alpha 90.00
_cell_angle_beta 107.63(3)
_cell_angle_gamma 90.00
_cell_formula_units_Z 2
_cell_length_a 8.149(2)
_cell_length_b 15.727(3)
_cell_length_c 11.222(3)
_cell_measurement_reflns_used 3018
_cell_measurement_temperature 110(2)
_cell_measurement_theta_max 28.64
_cell_measurement_theta_min 2.92
_cell_volume 1370.7(6)
_computing_cell_refinement
;
CrysAlis RED, Oxford Diffraction Ltd.,
Version 1.171.31.8 (release 12-01-2007 CrysAlis171 .NET)
(compiled Jan 12 2007,17:49:11)
;
_computing_data_collection
;
CrysAlis CCD, Oxford Diffraction Ltd.,
Version 1.171.31.8 (release 12-01-2007 CrysAlis171 .NET)
(compiled Jan 12 2007,17:49:11)
;
_computing_data_reduction
;
CrysAlis RED, Oxford Diffraction Ltd.,
Version 1.171.31.8 (release 12-01-2007 CrysAlis171 .NET)
(compiled Jan 12 2007,17:49:11)
;
_computing_structure_refinement
;
SHELXL-97 (Sheldrick, G. M. (2008). <i>Acta Cryst.</i> <b>A64</b>, 112-122.)
;
_computing_structure_solution
;
SHELXS-97 (Sheldrick, G. M. (2008). <i>Acta Cryst.</i> <b>A64</b>, 112-122.)
;
_diffrn_ambient_temperature 110(2)
_diffrn_measured_fraction_theta_full 0.984
_diffrn_measured_fraction_theta_max 0.984
_diffrn_measurement_device_type 'Kuma KM4CCD'
_diffrn_measurement_method '\w scan'
_diffrn_radiation_monochromator graphite
_diffrn_radiation_source 'fine-focus sealed tube'
_diffrn_radiation_type MoK\a
_diffrn_radiation_wavelength 0.71073
_diffrn_reflns_av_R_equivalents 0.0557
_diffrn_reflns_av_sigmaI/netI 0.0810
_diffrn_reflns_limit_h_max 10
_diffrn_reflns_limit_h_min -10
_diffrn_reflns_limit_k_max 20
_diffrn_reflns_limit_k_min -12
_diffrn_reflns_limit_l_max 14
_diffrn_reflns_limit_l_min -14
_diffrn_reflns_number 9015
_diffrn_reflns_theta_full 27.00
_diffrn_reflns_theta_max 27.00
_diffrn_reflns_theta_min 2.93
_diffrn_standards_number 0
_exptl_absorpt_coefficient_mu 0.822
_exptl_absorpt_correction_T_max 0.935
_exptl_absorpt_correction_T_min 0.904
_exptl_absorpt_correction_type analytical
_exptl_absorpt_process_details
;
CrysAlis RED, Oxford Diffraction Ltd.,
Version 1.171.33.52 (release 06-11-2009 CrysAlis171 .NET)
(compiled Nov  6 2009,16:24:50)
Analytical numeric absorption correction using a multifaceted crystal
            model based on expressions derived by R.C. Clark & J.S. Reid.
(Clark, R. C. & Reid, J. S. (1995). Acta Cryst. A51, 887-897)
;
_exptl_crystal_colour purple
_exptl_crystal_density_diffrn 1.689
_exptl_crystal_description block
_exptl_crystal_F_000 712
_exptl_crystal_size_max 0.19
_exptl_crystal_size_mid 0.09
_exptl_crystal_size_min 0.08
_refine_diff_density_max 0.405
_refine_diff_density_min -0.527
_refine_diff_density_rms 0.071
_refine_ls_extinction_method none
_refine_ls_goodness_of_fit_ref 0.895
_refine_ls_hydrogen_treatment constr
_refine_ls_matrix_type full
_refine_ls_number_parameters 198
_refine_ls_number_reflns 2943
_refine_ls_number_restraints 0
_refine_ls_restrained_S_all 0.895
_refine_ls_R_factor_all 0.0864
_refine_ls_R_factor_gt 0.0399
_refine_ls_shift/su_max 0.000
_refine_ls_shift/su_mean 0.000
_refine_ls_structure_factor_coef Fsqd
_refine_ls_weighting_details 'calc w=1/[\s^2^(Fo^2^)+(0.0395P)^2^+0.0000P] where P=(Fo^2^+2Fc^2^)/3'
_refine_ls_weighting_scheme calc
_refine_ls_wR_factor_gt 0.0746
_refine_ls_wR_factor_ref 0.0841
_reflns_number_gt 1793
_reflns_number_total 2943
_reflns_threshold_expression >2sigma(I)
_cod_data_source_file ic300880w_si_003_6.cif
_cod_data_source_block 2_110_up
_cod_original_sg_symbol_H-M 'P 21/n'
_cod_database_code 4331242

loop_
_symmetry_equiv_pos_as_xyz
'x, y, z'
'-x+1/2, y+1/2, -z+1/2'
'-x, -y, -z'
'x-1/2, -y-1/2, z-1/2'

loop_
_atom_site_label
_atom_site_type_symbol
_atom_site_fract_x
_atom_site_fract_y
_atom_site_fract_z
_atom_site_U_iso_or_equiv
_atom_site_adp_type
_atom_site_occupancy
_atom_site_symmetry_multiplicity
_atom_site_calc_flag
_atom_site_refinement_flags
Fe1 Fe 0.0000 0.0000 0.5000 0.01820(16) Uani 1 2 d S
Cl1 Cl -0.00577(10) 0.22043(5) 0.09928(7) 0.02770(19) Uani 1 1 d .
O1 O 0.0854(3) 0.29588(12) 0.08599(19) 0.0304(5) Uani 1 1 d .
O2 O -0.1802(3) 0.22495(14) 0.0184(2) 0.0420(6) Uani 1 1 d .
O3 O 0.0760(3) 0.14686(13) 0.0657(2) 0.0415(6) Uani 1 1 d .
O4 O -0.0051(4) 0.21334(15) 0.2265(2) 0.0560(8) Uani 1 1 d .
N1 N 0.3702(3) -0.02757(14) 0.8440(2) 0.0238(6) Uani 1 1 d .
N2 N 0.4194(3) 0.04118(14) 0.7935(2) 0.0193(5) Uani 1 1 d .
N3 N 0.3220(3) 0.05906(14) 0.6799(2) 0.0200(5) Uani 1 1 d .
N4 N 0.2004(3) -0.00019(15) 0.6528(2) 0.0196(5) Uani 1 1 d .
N5 N 0.6512(3) -0.06129(15) 0.6934(2) 0.0242(6) Uani 1 1 d .
N6 N 0.7526(3) -0.00035(15) 0.75948(19) 0.0204(5) Uani 1 1 d .
N7 N 0.8721(3) 0.02645(14) 0.7120(2) 0.0214(6) Uani 1 1 d .
N8 N 0.8496(3) -0.01819(14) 0.6082(2) 0.0191(5) Uani 1 1 d .
N20 N -0.0202(3) 0.12105(16) 0.5224(2) 0.0212(6) Uani 1 1 d .
C1 C 0.5770(3) 0.08892(17) 0.8540(3) 0.0210(7) Uani 1 1 d .
H1A H 0.5713 0.1120 0.9347 0.025 Uiso 1 1 calc R
H1B H 0.5867 0.1374 0.8002 0.025 Uiso 1 1 calc R
C2 C 0.7348(3) 0.03221(18) 0.8765(3) 0.0212(6) Uani 1 1 d .
H2A H 0.8391 0.0651 0.9208 0.025 Uiso 1 1 calc R
H2B H 0.7251 -0.0161 0.9306 0.025 Uiso 1 1 calc R
C3 C 0.2327(4) -0.05170(18) 0.7534(3) 0.0231(7) Uani 1 1 d .
H3A H 0.1645 -0.0997 0.7585 0.028 Uiso 1 1 calc R
C4 C 0.7166(4) -0.07162(18) 0.5997(3) 0.0250(7) Uani 1 1 d .
H4A H 0.6749 -0.1118 0.5343 0.030 Uiso 1 1 calc R
C20 C -0.0189(4) 0.1863(2) 0.5660(3) 0.0245(7) Uani 1 1 d .
C21 C -0.0093(4) 0.26581(19) 0.6337(3) 0.0330(8) Uani 1 1 d .
H21A H -0.1252 0.2917 0.6130 0.040 Uiso 1 1 calc R
H21B H 0.0673 0.3059 0.6079 0.040 Uiso 1 1 calc R
C22 C 0.0600(6) 0.2503(2) 0.7743(3) 0.0533(11) Uani 1 1 d .
H22A H 0.0440 0.3016 0.8191 0.080 Uiso 1 1 calc R
H22B H 0.1828 0.2364 0.7971 0.080 Uiso 1 1 calc R
H22C H -0.0025 0.2028 0.7971 0.080 Uiso 1 1 calc R

loop_
_atom_site_aniso_label
_atom_site_aniso_U_11
_atom_site_aniso_U_22
_atom_site_aniso_U_33
_atom_site_aniso_U_23
_atom_site_aniso_U_13
_atom_site_aniso_U_12
Fe1 0.0151(3) 0.0207(3) 0.0189(3) -0.0004(3) 0.0053(2) -0.0010(3)
Cl1 0.0284(4) 0.0245(4) 0.0282(4) 0.0004(3) 0.0055(3) -0.0031(3)
O1 0.0300(12) 0.0225(11) 0.0398(13) 0.0023(10) 0.0120(10) -0.0063(10)
O2 0.0182(11) 0.0434(14) 0.0575(16) -0.0106(12) 0.0013(11) -0.0017(11)
O3 0.0346(13) 0.0247(12) 0.0568(16) -0.0084(11) 0.0012(12) 0.0069(10)
O4 0.093(2) 0.0510(15) 0.0269(14) -0.0038(12) 0.0228(14) -0.0340(16)
N1 0.0212(13) 0.0235(13) 0.0271(14) 0.0034(11) 0.0077(12) -0.0003(11)
N2 0.0186(12) 0.0201(13) 0.0188(13) 0.0009(10) 0.0051(11) 0.0000(10)
N3 0.0195(12) 0.0227(12) 0.0183(13) 0.0011(11) 0.0066(11) -0.0003(11)
N4 0.0178(11) 0.0193(12) 0.0218(12) 0.0000(12) 0.0062(10) 0.0006(12)
N5 0.0234(13) 0.0293(13) 0.0207(13) -0.0044(11) 0.0078(11) -0.0049(12)
N6 0.0175(11) 0.0253(12) 0.0183(12) -0.0037(12) 0.0053(10) -0.0033(13)
N7 0.0172(12) 0.0269(13) 0.0206(13) -0.0006(11) 0.0066(11) -0.0009(10)
N8 0.0156(12) 0.0209(13) 0.0189(13) -0.0018(10) 0.0025(10) -0.0020(10)
N20 0.0164(13) 0.0266(14) 0.0212(14) 0.0019(11) 0.0065(11) -0.0018(11)
C1 0.0216(15) 0.0207(15) 0.0194(15) -0.0043(12) 0.0041(13) -0.0037(12)
C2 0.0194(15) 0.0286(16) 0.0137(14) -0.0008(12) 0.0022(12) 0.0004(13)
C3 0.0204(15) 0.0230(16) 0.0270(17) 0.0033(14) 0.0090(14) 0.0009(13)
C4 0.0250(16) 0.0252(16) 0.0245(17) -0.0043(13) 0.0067(14) -0.0038(13)
C20 0.0154(15) 0.0284(18) 0.0296(18) 0.0024(14) 0.0067(14) -0.0010(13)
C21 0.0236(16) 0.0256(18) 0.051(2) -0.0058(15) 0.0123(17) -0.0021(14)
C22 0.091(3) 0.034(2) 0.040(2) -0.0074(17) 0.029(2) -0.003(2)

loop_
_atom_type_symbol
_atom_type_description
_atom_type_scat_dispersion_real
_atom_type_scat_dispersion_imag
_atom_type_scat_source
C C 0.0033 0.0016 'International Tables Vol C Tables 4.2.6.8 and 6.1.1.4'
H H 0.0000 0.0000 'International Tables Vol C Tables 4.2.6.8 and 6.1.1.4'
N N 0.0061 0.0033 'International Tables Vol C Tables 4.2.6.8 and 6.1.1.4'
O O 0.0106 0.0060 'International Tables Vol C Tables 4.2.6.8 and 6.1.1.4'
Cl Cl 0.1484 0.1585 'International Tables Vol C Tables 4.2.6.8 and 6.1.1.4'
Fe Fe 0.3463 0.8444 'International Tables Vol C Tables 4.2.6.8 and 6.1.1.4'

loop_
_geom_angle_atom_site_label_1
_geom_angle_atom_site_label_2
_geom_angle_atom_site_label_3
_geom_angle
_geom_angle_site_symmetry_1
_geom_angle_site_symmetry_3
N20 Fe1 N20 180.0 3_556 .
N20 Fe1 N4 91.76(9) 3_556 .
N20 Fe1 N4 88.24(9) . .
N20 Fe1 N4 88.24(9) 3_556 3_556
N20 Fe1 N4 91.76(9) . 3_556
N4 Fe1 N4 180.0 . 3_556
N20 Fe1 N8 88.29(9) 3_556 3_656
N20 Fe1 N8 91.71(9) . 3_656
N4 Fe1 N8 91.69(9) . 3_656
N4 Fe1 N8 88.31(9) 3_556 3_656
N20 Fe1 N8 91.71(9) 3_556 1_455
N20 Fe1 N8 88.29(9) . 1_455
N4 Fe1 N8 88.31(9) . 1_455
N4 Fe1 N8 91.69(9) 3_556 1_455
N8 Fe1 N8 180.00(8) 3_656 1_455
O4 Cl1 O1 108.85(13) . .
O4 Cl1 O2 109.77(16) . .
O1 Cl1 O2 109.76(14) . .
O4 Cl1 O3 109.63(15) . .
O1 Cl1 O3 110.05(13) . .
O2 Cl1 O3 108.76(13) . .
C3 N1 N2 101.5(2) . .
N3 N2 N1 114.5(2) . .
N3 N2 C1 121.8(2) . .
N1 N2 C1 123.5(2) . .
N2 N3 N4 105.2(2) . .
N3 N4 C3 106.7(2) . .
N3 N4 Fe1 124.12(17) . .
C3 N4 Fe1 128.82(19) . .
C4 N5 N6 101.5(2) . .
N7 N6 N5 114.5(2) . .
N7 N6 C2 122.8(2) . .
N5 N6 C2 122.6(2) . .
N6 N7 N8 105.4(2) . .
N7 N8 C4 106.6(2) . .
N7 N8 Fe1 120.90(16) . 1_655
C4 N8 Fe1 132.50(19) . 1_655
C20 N20 Fe1 162.8(2) . .
N2 C1 C2 110.8(2) . .
N2 C1 H1A 109.5 . .
C2 C1 H1A 109.5 . .
N2 C1 H1B 109.5 . .
C2 C1 H1B 109.5 . .
H1A C1 H1B 108.1 . .
N6 C2 C1 111.4(2) . .
N6 C2 H2A 109.3 . .
C1 C2 H2A 109.3 . .
N6 C2 H2B 109.3 . .
C1 C2 H2B 109.3 . .
H2A C2 H2B 108.0 . .
N1 C3 N4 112.1(2) . .
N1 C3 H3A 123.9 . .
N4 C3 H3A 123.9 . .
N5 C4 N8 112.0(3) . .
N5 C4 H4A 124.0 . .
N8 C4 H4A 124.0 . .
N20 C20 C21 174.4(3) . .
C20 C21 C22 110.3(3) . .
C20 C21 H21A 109.6 . .
C22 C21 H21A 109.6 . .
C20 C21 H21B 109.6 . .
C22 C21 H21B 109.6 . .
H21A C21 H21B 108.1 . .
C21 C22 H22A 109.5 . .
C21 C22 H22B 109.5 . .
H22A C22 H22B 109.5 . .
C21 C22 H22C 109.5 . .
H22A C22 H22C 109.5 . .
H22B C22 H22C 109.5 . .

loop_
_geom_bond_atom_site_label_1
_geom_bond_atom_site_label_2
_geom_bond_distance
_geom_bond_site_symmetry_2
Fe1 N20 1.934(3) 3_556
Fe1 N20 1.934(3) .
Fe1 N4 1.978(2) .
Fe1 N4 1.978(2) 3_556
Fe1 N8 1.990(2) 3_656
Fe1 N8 1.990(2) 1_455
Cl1 O4 1.431(2) .
Cl1 O1 1.431(2) .
Cl1 O2 1.438(2) .
Cl1 O3 1.441(2) .
N1 C3 1.320(4) .
N1 N2 1.337(3) .
N2 N3 1.313(3) .
N2 C1 1.465(3) .
N3 N4 1.326(3) .
N4 C3 1.349(3) .
N5 C4 1.324(4) .
N5 N6 1.334(3) .
N6 N7 1.313(3) .
N6 C2 1.457(3) .
N7 N8 1.324(3) .
N8 C4 1.352(3) .
N8 Fe1 1.990(2) 1_655
N20 C20 1.136(3) .
C1 C2 1.522(4) .
C1 H1A 0.9900 .
C1 H1B 0.9900 .
C2 H2A 0.9900 .
C2 H2B 0.9900 .
C3 H3A 0.9500 .
C4 H4A 0.9500 .
C20 C21 1.452(4) .
C21 C22 1.527(5) .
C21 H21A 0.9900 .
C21 H21B 0.9900 .
C22 H22A 0.9800 .
C22 H22B 0.9800 .
C22 H22C 0.9800 .

loop_
_geom_torsion_atom_site_label_1
_geom_torsion_atom_site_label_2
_geom_torsion_atom_site_label_3
_geom_torsion_atom_site_label_4
_geom_torsion
_geom_torsion_site_symmetry_1
_geom_torsion_site_symmetry_4
C3 N1 N2 N3 -0.4(3) . .
C3 N1 N2 C1 -175.2(2) . .
N1 N2 N3 N4 0.4(3) . .
C1 N2 N3 N4 175.3(2) . .
N2 N3 N4 C3 -0.3(3) . .
N2 N3 N4 Fe1 173.29(16) . .
N20 Fe1 N4 N3 138.3(2) 3_556 .
N20 Fe1 N4 N3 -41.7(2) . .
N8 Fe1 N4 N3 49.9(2) 3_656 .
N8 Fe1 N4 N3 -130.1(2) 1_455 .
N20 Fe1 N4 C3 -49.6(2) 3_556 .
N20 Fe1 N4 C3 130.4(2) . .
N8 Fe1 N4 C3 -138.0(2) 3_656 .
N8 Fe1 N4 C3 42.0(2) 1_455 .
C4 N5 N6 N7 0.3(3) . .
C4 N5 N6 C2 -178.2(2) . .
N5 N6 N7 N8 0.4(3) . .
C2 N6 N7 N8 178.9(2) . .
N6 N7 N8 C4 -1.0(3) . .
N6 N7 N8 Fe1 179.48(16) . 1_655
N4 Fe1 N20 C20 -35.4(8) . .
N4 Fe1 N20 C20 144.6(8) 3_556 .
N8 Fe1 N20 C20 -127.1(8) 3_656 .
N8 Fe1 N20 C20 52.9(8) 1_455 .
N3 N2 C1 C2 -114.7(3) . .
N1 N2 C1 C2 59.7(3) . .
N7 N6 C2 C1 107.8(3) . .
N5 N6 C2 C1 -73.8(3) . .
N2 C1 C2 N6 61.6(3) . .
N2 N1 C3 N4 0.1(3) . .
N3 N4 C3 N1 0.1(3) . .
Fe1 N4 C3 N1 -173.10(18) . .
N6 N5 C4 N8 -1.0(3) . .
N7 N8 C4 N5 1.3(3) . .
Fe1 N8 C4 N5 -179.25(19) 1_655 .
